data_7008590
loop_
_publ_author_name
'Gunning, Noel S.'
'Cahill, Christopher L.'

_publ_section_title
;
 Novel coordination polymers and structural systematics in the
 hydrothermal M,M' trans-3(-3-pyridyl)acrylic acid system.
;
_journal_issue 16
_journal_name_full 'Dalton transactions (Cambridge, England : 2003)'
_journal_page_first 2788
_journal_page_last 2792
_journal_paper_doi 10.1039/b504862a
_journal_year 2005
_chemical_formula_sum 'C48 H36 Cu3 N12 Nd2 O30'
_chemical_formula_weight 1739.98
_chemical_name_common 03039
_chemical_name_systematic
;
?
;
_space_group_IT_number 167
_symmetry_cell_setting trigonal
_symmetry_space_group_name_Hall '-R 3 2"c'
_symmetry_space_group_name_H-M 'R -3 c :H'
_atom_sites_solution_hydrogens geom
_atom_sites_solution_primary direct
_atom_sites_solution_secondary difmap
_audit_creation_method SHELXL-97
_cell_angle_alpha 90.00
_cell_angle_beta 90.00
_cell_angle_gamma 120.00
_cell_formula_units_Z 6
_cell_length_a 14.130(2)
_cell_length_b 14.130(2)
_cell_length_c 49.480(14)
_cell_measurement_reflns_used 1600
_cell_measurement_temperature 173(2)
_cell_measurement_theta_max 25.13
_cell_measurement_theta_min 1.86
_cell_volume 8555(3)
_computing_cell_refinement 'SAINT, Bruker'
_computing_data_collection 'SMART, Bruker'
_computing_data_reduction 'SAINT, Bruker'
_computing_molecular_graphics 'SHELXTL, Bruker'
_computing_structure_refinement SHELXL-97
_computing_structure_solution SIR97
_diffrn_ambient_temperature 173(2)
_diffrn_measured_fraction_theta_full 0.999
_diffrn_measured_fraction_theta_max 0.999
_diffrn_measurement_device_type 'Bruker SMART Platform CCD'
_diffrn_measurement_method 'area detector, omega scans'
_diffrn_radiation_monochromator graphite
_diffrn_radiation_source 'normal-focus sealed tube'
_diffrn_radiation_type MoK\a
_diffrn_radiation_wavelength 0.71073
_diffrn_reflns_av_R_equivalents 0.0881
_diffrn_reflns_av_sigmaI/netI 0.0443
_diffrn_reflns_limit_h_max 16
_diffrn_reflns_limit_h_min -16
_diffrn_reflns_limit_k_max 16
_diffrn_reflns_limit_k_min -16
_diffrn_reflns_limit_l_max 56
_diffrn_reflns_limit_l_min -58
_diffrn_reflns_number 19181
_diffrn_reflns_theta_full 25.13
_diffrn_reflns_theta_max 25.13
_diffrn_reflns_theta_min 1.86
_exptl_absorpt_coefficient_mu 2.996
_exptl_absorpt_correction_T_max 1.000000
_exptl_absorpt_correction_T_min 0.699453
_exptl_absorpt_correction_type multi-scan
_exptl_absorpt_process_details 'SADABS, R. Blessing, 1995'
_exptl_crystal_colour blue-purple
_exptl_crystal_density_diffrn 2.026
_exptl_crystal_density_method 'not measured'
_exptl_crystal_description 'hexagonal antiprism'
_exptl_crystal_F_000 5130
_exptl_crystal_size_max 0.28
_exptl_crystal_size_mid 0.28
_exptl_crystal_size_min 0.18
_refine_diff_density_max 2.761
_refine_diff_density_min -0.874
_refine_diff_density_rms 0.176
_refine_ls_extinction_method none
_refine_ls_goodness_of_fit_ref 1.030
_refine_ls_hydrogen_treatment constr
_refine_ls_matrix_type full
_refine_ls_number_parameters 144
_refine_ls_number_reflns 1702
_refine_ls_number_restraints 0
_refine_ls_restrained_S_all 1.030
_refine_ls_R_factor_all 0.0658
_refine_ls_R_factor_gt 0.0437
_refine_ls_shift/su_max 0.000
_refine_ls_shift/su_mean 0.000
_refine_ls_structure_factor_coef Fsqd
_refine_ls_weighting_details 'calc w=1/[\s^2^(Fo^2^)+(0.0733P)^2^+152.1409P] where P=(Fo^2^+2Fc^2^)/3'
_refine_ls_weighting_scheme calc
_refine_ls_wR_factor_gt 0.1096
_refine_ls_wR_factor_ref 0.1332
_reflns_number_gt 1319
_reflns_number_total 1702
_reflns_threshold_expression >2sigma(I)
_cod_data_source_file b504862a.txt
_cod_data_source_block 03039
_cod_original_cell_volume 8556(3)
_cod_original_sg_symbol_H-M R-3c
_cod_database_code 7008590

loop_
_symmetry_equiv_pos_as_xyz
'x, y, z'
'-y, x-y, z'
'-x+y, -x, z'
'y, x, -z+1/2'
'x-y, -y, -z+1/2'
'-x, -x+y, -z+1/2'
'x+2/3, y+1/3, z+1/3'
'-y+2/3, x-y+1/3, z+1/3'
'-x+y+2/3, -x+1/3, z+1/3'
'y+2/3, x+1/3, -z+5/6'
'x-y+2/3, -y+1/3, -z+5/6'
'-x+2/3, -x+y+1/3, -z+5/6'
'x+1/3, y+2/3, z+2/3'
'-y+1/3, x-y+2/3, z+2/3'
'-x+y+1/3, -x+2/3, z+2/3'
'y+1/3, x+2/3, -z+7/6'
'x-y+1/3, -y+2/3, -z+7/6'
'-x+1/3, -x+y+2/3, -z+7/6'
'-x, -y, -z'
'y, -x+y, -z'
'x-y, x, -z'
'-y, -x, z-1/2'
'-x+y, y, z-1/2'
'x, x-y, z-1/2'
'-x+2/3, -y+1/3, -z+1/3'
'y+2/3, -x+y+1/3, -z+1/3'
'x-y+2/3, x+1/3, -z+1/3'
'-y+2/3, -x+1/3, z-1/6'
'-x+y+2/3, y+1/3, z-1/6'
'x+2/3, x-y+1/3, z-1/6'
'-x+1/3, -y+2/3, -z+2/3'
'y+1/3, -x+y+2/3, -z+2/3'
'x-y+1/3, x+2/3, -z+2/3'
'-y+1/3, -x+2/3, z+1/6'
'-x+y+1/3, y+2/3, z+1/6'
'x+1/3, x-y+2/3, z+1/6'

loop_
_atom_site_label
_atom_site_type_symbol
_atom_site_fract_x
_atom_site_fract_y
_atom_site_fract_z
_atom_site_U_iso_or_equiv
_atom_site_adp_type
_atom_site_occupancy
_atom_site_symmetry_multiplicity
_atom_site_calc_flag
_atom_site_refinement_flags
_atom_site_disorder_assembly
_atom_site_disorder_group
Nd1 Nd 0.0000 0.0000 0.061575(11) 0.0244(2) Uani 1 3 d S . .
Cu1 Cu 0.39176(8) 0.39176(8) 0.2500 0.0263(3) Uani 1 2 d S . .
N1 N 0.3154(4) 0.2687(5) 0.22385(11) 0.0282(12) Uani 1 1 d . . .
C1 C 0.2915(6) 0.1671(6) 0.23020(14) 0.0342(16) Uani 1 1 d . . .
H1A H 0.3121 0.1538 0.2474 0.041 Uiso 1 1 calc R . .
C2 C 0.2383(7) 0.0823(6) 0.21267(15) 0.0402(18) Uani 1 1 d . . .
H2A H 0.2253 0.0115 0.2173 0.048 Uiso 1 1 calc R . .
C3 C 0.2035(7) 0.0997(6) 0.18815(14) 0.0357(17) Uani 1 1 d . . .
H3A H 0.1638 0.0405 0.1761 0.043 Uiso 1 1 calc R . .
C4 C 0.2268(5) 0.2038(5) 0.18133(13) 0.0278(14) Uani 1 1 d . . .
C5 C 0.2853(5) 0.2860(6) 0.19985(13) 0.0298(15) Uani 1 1 d . . .
H5A H 0.3050 0.3588 0.1951 0.036 Uiso 1 1 calc R . .
C6 C 0.1933(5) 0.2322(6) 0.15643(13) 0.0312(15) Uani 1 1 d . . .
H6A H 0.2033 0.3038 0.1555 0.037 Uiso 1 1 calc R . .
C7 C 0.1500(6) 0.1695(6) 0.13480(14) 0.0319(15) Uani 1 1 d . . .
H7A H 0.1414 0.0984 0.1344 0.038 Uiso 1 1 calc R . .
C8 C 0.1152(5) 0.2094(6) 0.11128(13) 0.0282(15) Uani 1 1 d . . .
O1 O 0.0594(4) 0.1444(4) 0.09312(9) 0.0360(12) Uani 1 1 d . . .
O2 O 0.1390(4) 0.3075(4) 0.11098(9) 0.0308(11) Uani 1 1 d . . .
N2 N 0.2014(5) 0.1563(4) 0.03293(12) 0.0326(13) Uani 1 1 d . . .
O3 O 0.2017(4) 0.1023(4) 0.05381(10) 0.0363(12) Uani 1 1 d . . .
O4 O 0.1101(4) 0.1408(4) 0.02572(9) 0.0326(11) Uani 1 1 d . . .
O5 O 0.2858(4) 0.2177(4) 0.02155(11) 0.0443(13) Uani 1 1 d . . .

loop_
_atom_site_aniso_label
_atom_site_aniso_U_11
_atom_site_aniso_U_22
_atom_site_aniso_U_33
_atom_site_aniso_U_23
_atom_site_aniso_U_13
_atom_site_aniso_U_12
Nd1 0.0243(3) 0.0243(3) 0.0245(4) 0.000 0.000 0.01216(14)
Cu1 0.0256(5) 0.0256(5) 0.0255(6) 0.0007(2) -0.0007(2) 0.0111(5)
N1 0.026(3) 0.031(3) 0.024(3) -0.001(2) 0.000(2) 0.012(2)
C1 0.035(4) 0.036(4) 0.032(4) 0.000(3) -0.005(3) 0.019(3)
C2 0.052(5) 0.030(4) 0.040(4) 0.000(3) -0.010(4) 0.021(4)
C3 0.044(4) 0.030(4) 0.036(4) -0.009(3) -0.004(3) 0.020(3)
C4 0.026(3) 0.028(3) 0.031(4) -0.005(3) 0.001(3) 0.015(3)
C5 0.029(3) 0.035(4) 0.031(4) -0.002(3) -0.003(3) 0.020(3)
C6 0.031(4) 0.035(4) 0.031(4) -0.001(3) -0.001(3) 0.019(3)
C7 0.032(4) 0.030(4) 0.037(4) -0.001(3) 0.001(3) 0.018(3)
C8 0.021(3) 0.036(4) 0.026(3) -0.003(3) -0.001(3) 0.013(3)
O1 0.042(3) 0.033(3) 0.030(3) -0.007(2) -0.010(2) 0.016(2)
O2 0.032(3) 0.027(3) 0.030(2) -0.002(2) -0.006(2) 0.013(2)
N2 0.037(4) 0.023(3) 0.036(3) -0.002(2) 0.001(3) 0.013(3)
O3 0.028(3) 0.044(3) 0.037(3) 0.007(2) 0.002(2) 0.018(2)
O4 0.029(3) 0.029(3) 0.038(3) 0.004(2) -0.002(2) 0.013(2)
O5 0.028(3) 0.026(3) 0.066(4) 0.008(2) 0.016(2) 0.004(2)

loop_
_atom_type_symbol
_atom_type_description
_atom_type_scat_dispersion_real
_atom_type_scat_dispersion_imag
_atom_type_scat_source
C C 0.0033 0.0016 'International Tables Vol C Tables 4.2.6.8 and 6.1.1.4'
H H 0.0000 0.0000 'International Tables Vol C Tables 4.2.6.8 and 6.1.1.4'
N N 0.0061 0.0033 'International Tables Vol C Tables 4.2.6.8 and 6.1.1.4'
O O 0.0106 0.0060 'International Tables Vol C Tables 4.2.6.8 and 6.1.1.4'
Cu Cu 0.3201 1.2651 'International Tables Vol C Tables 4.2.6.8 and 6.1.1.4'
Nd Nd -0.1943 3.0179 'International Tables Vol C Tables 4.2.6.8 and 6.1.1.4'

loop_
_geom_angle_atom_site_label_1
_geom_angle_atom_site_label_2
_geom_angle_atom_site_label_3
_geom_angle
_geom_angle_site_symmetry_1
_geom_angle_site_symmetry_3
_geom_angle_publ_flag
O1 Nd1 O1 81.16(18) . 3 ?
O1 Nd1 O1 81.16(18) . 2 ?
O1 Nd1 O1 81.16(18) 3 2 ?
O1 Nd1 O3 147.19(17) . 3 ?
O1 Nd1 O3 78.01(17) 3 3 ?
O1 Nd1 O3 70.84(16) 2 3 ?
O1 Nd1 O3 78.01(17) . . ?
O1 Nd1 O3 70.84(16) 3 . ?
O1 Nd1 O3 147.19(17) 2 . ?
O3 Nd1 O3 117.68(6) 3 . ?
O1 Nd1 O3 70.84(16) . 2 ?
O1 Nd1 O3 147.19(17) 3 2 ?
O1 Nd1 O3 78.01(17) 2 2 ?
O3 Nd1 O3 117.68(6) 3 2 ?
O3 Nd1 O3 117.68(6) . 2 ?
O1 Nd1 O4 121.29(16) . 2 ?
O1 Nd1 O4 153.54(17) 3 2 ?
O1 Nd1 O4 88.33(17) 2 2 ?
O3 Nd1 O4 75.60(16) 3 2 ?
O3 Nd1 O4 124.19(16) . 2 ?
O3 Nd1 O4 50.49(15) 2 2 ?
O1 Nd1 O4 153.54(17) . 3 ?
O1 Nd1 O4 88.33(17) 3 3 ?
O1 Nd1 O4 121.29(16) 2 3 ?
O3 Nd1 O4 50.49(15) 3 3 ?
O3 Nd1 O4 75.60(16) . 3 ?
O3 Nd1 O4 124.19(15) 2 3 ?
O4 Nd1 O4 76.46(16) 2 3 ?
O1 Nd1 O4 88.33(17) . . ?
O1 Nd1 O4 121.29(16) 3 . ?
O1 Nd1 O4 153.54(17) 2 . ?
O3 Nd1 O4 124.19(15) 3 . ?
O3 Nd1 O4 50.49(15) . . ?
O3 Nd1 O4 75.60(16) 2 . ?
O4 Nd1 O4 76.46(16) 2 . ?
O4 Nd1 O4 76.46(16) 3 . ?
O1 Nd1 N2 164.15(16) . 3 ?
O1 Nd1 N2 82.99(16) 3 3 ?
O1 Nd1 N2 96.41(16) 2 3 ?
O3 Nd1 N2 25.62(15) 3 3 ?
O3 Nd1 N2 96.78(16) . 3 ?
O3 Nd1 N2 124.19(16) 2 3 ?
O4 Nd1 N2 74.09(15) 2 3 ?
O4 Nd1 N2 24.88(15) 3 3 ?
O4 Nd1 N2 99.95(16) . 3 ?
O1 Nd1 N2 82.99(16) . . ?
O1 Nd1 N2 96.41(16) 3 . ?
O1 Nd1 N2 164.15(16) 2 . ?
O3 Nd1 N2 124.19(16) 3 . ?
O3 Nd1 N2 25.62(15) . . ?
O3 Nd1 N2 96.78(16) 2 . ?
O4 Nd1 N2 99.95(16) 2 . ?
O4 Nd1 N2 74.09(15) 3 . ?
O4 Nd1 N2 24.88(15) . . ?
N2 Nd1 N2 98.84(14) 3 . ?
O1 Nd1 N2 96.41(16) . 2 ?
O1 Nd1 N2 164.15(16) 3 2 ?
O1 Nd1 N2 82.99(16) 2 2 ?
O3 Nd1 N2 96.78(16) 3 2 ?
O3 Nd1 N2 124.19(16) . 2 ?
O3 Nd1 N2 25.62(15) 2 2 ?
O4 Nd1 N2 24.88(15) 2 2 ?
O4 Nd1 N2 99.95(16) 3 2 ?
O4 Nd1 N2 74.09(15) . 2 ?
N2 Nd1 N2 98.84(14) 3 2 ?
N2 Nd1 N2 98.84(14) . 2 ?
O2 Cu1 O2 93.5(3) 36 27 ?
O2 Cu1 N1 172.0(2) 36 . ?
O2 Cu1 N1 88.7(2) 27 . ?
O2 Cu1 N1 88.7(2) 36 4 ?
O2 Cu1 N1 172.0(2) 27 4 ?
N1 Cu1 N1 90.2(3) . 4 ?
C5 N1 C1 118.5(6) . . ?
C5 N1 Cu1 120.2(5) . . ?
C1 N1 Cu1 121.3(5) . . ?
N1 C1 C2 121.8(7) . . ?
N1 C1 H1A 119.1 . . ?
C2 C1 H1A 119.1 . . ?
C1 C2 C3 119.6(7) . . ?
C1 C2 H2A 120.2 . . ?
C3 C2 H2A 120.2 . . ?
C2 C3 C4 119.3(7) . . ?
C2 C3 H3A 120.3 . . ?
C4 C3 H3A 120.3 . . ?
C3 C4 C5 117.2(6) . . ?
C3 C4 C6 124.6(6) . . ?
C5 C4 C6 118.2(6) . . ?
N1 C5 C4 123.4(6) . . ?
N1 C5 H5A 118.3 . . ?
C4 C5 H5A 118.3 . . ?
C7 C6 C4 127.3(7) . . ?
C7 C6 H6A 116.3 . . ?
C4 C6 H6A 116.3 . . ?
C6 C7 C8 120.6(6) . . ?
C6 C7 H7A 119.7 . . ?
C8 C7 H7A 119.7 . . ?
O1 C8 O2 121.9(6) . . ?
O1 C8 C7 119.7(6) . . ?
O2 C8 C7 118.3(6) . . ?
C8 O1 Nd1 159.1(5) . . ?
C8 O2 Cu1 111.1(4) . 26_455 ?
O5 N2 O4 123.7(6) . . ?
O5 N2 O3 120.4(6) . . ?
O4 N2 O3 115.8(6) . . ?
O5 N2 Nd1 177.3(5) . . ?
O4 N2 Nd1 58.7(3) . . ?
O3 N2 Nd1 57.2(3) . . ?
N2 O3 Nd1 97.2(4) . . ?
N2 O4 Nd1 96.4(4) . . ?

loop_
_geom_bond_atom_site_label_1
_geom_bond_atom_site_label_2
_geom_bond_distance
_geom_bond_site_symmetry_2
_geom_bond_publ_flag
Nd1 O1 2.364(5) . ?
Nd1 O1 2.364(5) 3 ?
Nd1 O1 2.364(5) 2 ?
Nd1 O3 2.498(5) 3 ?
Nd1 O3 2.498(5) . ?
Nd1 O3 2.498(5) 2 ?
Nd1 O4 2.536(5) 2 ?
Nd1 O4 2.536(5) 3 ?
Nd1 O4 2.536(5) . ?
Nd1 N2 2.950(6) 3 ?
Nd1 N2 2.950(6) . ?
Nd1 N2 2.950(6) 2 ?
Cu1 O2 1.928(5) 36 ?
Cu1 O2 1.928(5) 27 ?
Cu1 N1 1.997(6) . ?
Cu1 N1 1.997(6) 4 ?
N1 C5 1.325(8) . ?
N1 C1 1.337(9) . ?
C1 C2 1.361(10) . ?
C1 H1A 0.9500 . ?
C2 C3 1.376(10) . ?
C2 H2A 0.9500 . ?
C3 C4 1.380(10) . ?
C3 H3A 0.9500 . ?
C4 C5 1.382(9) . ?
C4 C6 1.447(9) . ?
C5 H5A 0.9500 . ?
C6 C7 1.328(9) . ?
C6 H6A 0.9500 . ?
C7 C8 1.480(9) . ?
C7 H7A 0.9500 . ?
C8 O1 1.244(8) . ?
C8 O2 1.253(9) . ?
O2 Cu1 1.928(5) 26_455 ?
N2 O5 1.207(7) . ?
N2 O4 1.249(7) . ?
N2 O3 1.285(7) . ?

loop_
_geom_torsion_atom_site_label_1
_geom_torsion_atom_site_label_2
_geom_torsion_atom_site_label_3
_geom_torsion_atom_site_label_4
_geom_torsion
_geom_torsion_site_symmetry_1
_geom_torsion_site_symmetry_2
_geom_torsion_site_symmetry_3
_geom_torsion_site_symmetry_4
_geom_torsion_publ_flag
O2 Cu1 N1 C5 -160.1(13) 36 . . . ?
O2 Cu1 N1 C5 -54.1(5) 27 . . . ?
N1 Cu1 N1 C5 118.0(6) 4 . . . ?
O2 Cu1 N1 C1 21.2(18) 36 . . . ?
O2 Cu1 N1 C1 127.2(5) 27 . . . ?
N1 Cu1 N1 C1 -60.7(5) 4 . . . ?
C5 N1 C1 C2 0.5(11) . . . . ?
Cu1 N1 C1 C2 179.2(6) . . . . ?
N1 C1 C2 C3 -3.0(12) . . . . ?
C1 C2 C3 C4 2.5(12) . . . . ?
C2 C3 C4 C5 0.3(11) . . . . ?
C2 C3 C4 C6 -178.9(7) . . . . ?
C1 N1 C5 C4 2.5(10) . . . . ?
Cu1 N1 C5 C4 -176.3(5) . . . . ?
C3 C4 C5 N1 -2.8(10) . . . . ?
C6 C4 C5 N1 176.4(6) . . . . ?
C3 C4 C6 C7 -10.5(11) . . . . ?
C5 C4 C6 C7 170.3(7) . . . . ?
C4 C6 C7 C8 177.1(6) . . . . ?
C6 C7 C8 O1 -168.6(6) . . . . ?
C6 C7 C8 O2 8.2(10) . . . . ?
O2 C8 O1 Nd1 141.3(10) . . . . ?
C7 C8 O1 Nd1 -42.1(16) . . . . ?
O1 Nd1 O1 C8 25.6(13) 3 . . . ?
O1 Nd1 O1 C8 108.0(12) 2 . . . ?
O3 Nd1 O1 C8 76.6(14) 3 . . . ?
O3 Nd1 O1 C8 -46.5(13) . . . . ?
O3 Nd1 O1 C8 -171.7(13) 2 . . . ?
O4 Nd1 O1 C8 -169.4(13) 2 . . . ?
O4 Nd1 O1 C8 -42.1(15) 3 . . . ?
O4 Nd1 O1 C8 -96.4(13) . . . . ?
N2 Nd1 O1 C8 25.7(17) 3 . . . ?
N2 Nd1 O1 C8 -72.0(13) . . . . ?
N2 Nd1 O1 C8 -170.2(13) 2 . . . ?
O1 C8 O2 Cu1 10.0(8) . . . 26_455 ?
C7 C8 O2 Cu1 -166.7(5) . . . 26_455 ?
O1 Nd1 N2 O5 106(10) . . . . ?
O1 Nd1 N2 O5 26(10) 3 . . . ?
O1 Nd1 N2 O5 106(10) 2 . . . ?
O3 Nd1 N2 O5 -54(10) 3 . . . ?
O3 Nd1 N2 O5 29(10) . . . . ?
O3 Nd1 N2 O5 176(100) 2 . . . ?
O4 Nd1 N2 O5 -133(10) 2 . . . ?
O4 Nd1 N2 O5 -61(10) 3 . . . ?
O4 Nd1 N2 O5 -153(11) . . . . ?
N2 Nd1 N2 O5 -58(10) 3 . . . ?
N2 Nd1 N2 O5 -159(10) 2 . . . ?
O1 Nd1 N2 O4 -101.3(4) . . . . ?
O1 Nd1 N2 O4 178.5(4) 3 . . . ?
O1 Nd1 N2 O4 -101.3(7) 2 . . . ?
O3 Nd1 N2 O4 98.6(4) 3 . . . ?
O3 Nd1 N2 O4 -178.1(6) . . . . ?
O3 Nd1 N2 O4 -31.6(4) 2 . . . ?
O4 Nd1 N2 O4 19.4(4) 2 . . . ?
O4 Nd1 N2 O4 92.1(4) 3 . . . ?
N2 Nd1 N2 O4 94.6(3) 3 . . . ?
N2 Nd1 N2 O4 -5.8(4) 2 . . . ?
O1 Nd1 N2 O3 76.9(4) . . . . ?
O1 Nd1 N2 O3 -3.4(4) 3 . . . ?
O1 Nd1 N2 O3 76.8(7) 2 . . . ?
O3 Nd1 N2 O3 -83.2(3) 3 . . . ?
O3 Nd1 N2 O3 146.5(4) 2 . . . ?
O4 Nd1 N2 O3 -162.5(4) 2 . . . ?
O4 Nd1 N2 O3 -89.8(4) 3 . . . ?
O4 Nd1 N2 O3 178.1(6) . . . . ?
N2 Nd1 N2 O3 -87.2(4) 3 . . . ?
N2 Nd1 N2 O3 172.3(4) 2 . . . ?
O5 N2 O3 Nd1 -178.5(5) . . . . ?
O4 N2 O3 Nd1 1.8(6) . . . . ?
O1 Nd1 O3 N2 -98.9(4) . . . . ?
O1 Nd1 O3 N2 176.4(4) 3 . . . ?
O1 Nd1 O3 N2 -150.6(4) 2 . . . ?
O3 Nd1 O3 N2 111.9(3) 3 . . . ?
O3 Nd1 O3 N2 -38.2(4) 2 . . . ?
O4 Nd1 O3 N2 21.0(4) 2 . . . ?
O4 Nd1 O3 N2 83.2(4) 3 . . . ?
O4 Nd1 O3 N2 -1.0(3) . . . . ?
N2 Nd1 O3 N2 96.3(4) 3 . . . ?
N2 Nd1 O3 N2 -9.2(4) 2 . . . ?
O5 N2 O4 Nd1 178.5(6) . . . . ?
O3 N2 O4 Nd1 -1.7(6) . . . . ?
O1 Nd1 O4 N2 76.8(4) . . . . ?
O1 Nd1 O4 N2 -1.8(4) 3 . . . ?
O1 Nd1 O4 N2 143.1(4) 2 . . . ?
O3 Nd1 O4 N2 -98.6(4) 3 . . . ?
O3 Nd1 O4 N2 1.0(3) . . . . ?
O3 Nd1 O4 N2 147.5(4) 2 . . . ?
O4 Nd1 O4 N2 -160.4(4) 2 . . . ?
O4 Nd1 O4 N2 -81.3(4) 3 . . . ?
N2 Nd1 O4 N2 -89.6(3) 3 . . . ?
N2 Nd1 O4 N2 174.0(4) 2 . . . ?
